data_4024364
loop_
_publ_author_name
'Leo A. Paquette'
'Robert D. Dura'
'Isabelle Modolo'

_publ_contact_author_address
;
Department of Chemistry
Ohio State University
Columbus, OH 43210
;
_publ_contact_author_name 'Paquette, Leo'
_publ_section_title
;
Contrasting Responses of Pyrido[2,1-a]isoindol-6-ones and Their Sultam
Counterparts to Photochemical Activation
;
_journal_name_full 'Journal of Organic Chemistry'
_journal_page_first 1982
_journal_page_last 1987
_journal_paper_doi 10.1021/jo802476c
_journal_volume 74
_journal_year 2009
_chemical_absolute_configuration unk
_chemical_compound_source 'synthesis as described'
_chemical_formula_moiety 'C26 H22 N2 O5'
_chemical_formula_sum 'C26 H22 N2 O5'
_chemical_formula_weight 442.46
_chemical_name_common 'Paquette 1597'
_chemical_name_systematic
;
 ?
;
_space_group_IT_number 43
_symmetry_cell_setting orthorhombic
_symmetry_Int_Tables_number 43
_symmetry_space_group_name_Hall 'F 2 -2d'
_symmetry_space_group_name_H-M 'F d d 2'
_atom_sites_solution_hydrogens geom
_atom_sites_solution_primary direct
_atom_sites_solution_secondary difmap
_audit_conform_dict_location ftp://ftp.iucr.org/pub/cif_core.dic
_audit_conform_dict_name cif_core.dic
_audit_conform_dict_version 2.4
_audit_creation_date 2008-11-07T13:53:12-00:00
_audit_creation_method 'WinGX routine CIF_UPDATE'
_cell_angle_alpha 90
_cell_angle_beta 90
_cell_angle_gamma 90
_cell_formula_units_Z 16
_cell_length_a 25.5577(3)
_cell_length_b 27.3903(3)
_cell_length_c 12.1987(1)
_cell_measurement_reflns_used 2672
_cell_measurement_temperature 293(2)
_cell_measurement_theta_max 27.485
_cell_measurement_theta_min 2.037
_cell_measurement_wavelength 0.71073
_cell_volume 8539.49(15)
_computing_cell_refinement 'HKL Scalepack (Otwinowski & Minor 1997)'
_computing_data_collection 'Collect (Nonius BV, 1997-2000)'
_computing_data_reduction 'HKL Denzo and Scalepack (Otwinowski & Minor 1997)'
_computing_molecular_graphics 'Ortep-3 for Windows (Farrugia, 1997)'
_computing_publication_material 'WinGX publication routines (Farrugia, 1999)'
_computing_structure_refinement 'SHELXL-97 (Sheldrick, 1997)'
_computing_structure_solution 'SHELXS-97 (Sheldrick, 1997)'
_diffrn_ambient_temperature 293(2)
_diffrn_detector 'CCD plate'
_diffrn_detector_area_resol_mean 9
_diffrn_measured_fraction_theta_full 0.998
_diffrn_measured_fraction_theta_max 0.998
_diffrn_measurement_device '95mm CCD camera on \k-goniostat'
_diffrn_measurement_device_type 'Nonius KappaCCD'
_diffrn_measurement_method 'phi and omega scans'
_diffrn_orient_matrix_type 'by Nonius Collect from scalepack cell'
_diffrn_orient_matrix_UB_11 -0.519599E-1
_diffrn_orient_matrix_UB_12 0.16733E-2
_diffrn_orient_matrix_UB_13 0.281953E-1
_diffrn_orient_matrix_UB_21 0.630621E-1
_diffrn_orient_matrix_UB_22 -0.26952E-2
_diffrn_orient_matrix_UB_23 0.231904E-1
_diffrn_orient_matrix_UB_31 0.65876E-2
_diffrn_orient_matrix_UB_32 0.389983E-1
_diffrn_orient_matrix_UB_33 0.3929E-3
_diffrn_radiation_monochromator graphite
_diffrn_radiation_probe x-ray
_diffrn_radiation_type MoK\a
_diffrn_radiation_wavelength 0.71073
_diffrn_reflns_av_R_equivalents 0.028
_diffrn_reflns_limit_h_max 33
_diffrn_reflns_limit_h_min -33
_diffrn_reflns_limit_k_max 35
_diffrn_reflns_limit_k_min -35
_diffrn_reflns_limit_l_max 15
_diffrn_reflns_limit_l_min -15
_diffrn_reflns_number 27307
_diffrn_reflns_theta_full 27.48
_diffrn_reflns_theta_max 27.48
_diffrn_reflns_theta_min 3.01
_diffrn_source 'Enraf Nonius FR590'
_exptl_absorpt_coefficient_mu 0.096
_exptl_absorpt_correction_type none
_exptl_crystal_colour colorless
_exptl_crystal_density_diffrn 1.377
_exptl_crystal_density_method 'not measured'
_exptl_crystal_description 'rectangular block'
_exptl_crystal_F_000 3712
_exptl_crystal_size_max 0.46
_exptl_crystal_size_mid 0.19
_exptl_crystal_size_min 0.12
_refine_diff_density_max 0.128
_refine_diff_density_min -0.169
_refine_diff_density_rms 0.029
_refine_ls_extinction_method none
_refine_ls_goodness_of_fit_ref 1.023
_refine_ls_hydrogen_treatment mixed
_refine_ls_matrix_type full
_refine_ls_number_parameters 309
_refine_ls_number_reflns 4791
_refine_ls_number_restraints 1
_refine_ls_restrained_S_all 1.023
_refine_ls_R_factor_all 0.0517
_refine_ls_R_factor_gt 0.0364
_refine_ls_shift/su_max 0.003
_refine_ls_shift/su_mean 0
_refine_ls_structure_factor_coef Fsqd
_refine_ls_weighting_details 'w=1/[\s^2^(Fo^2^)+(0.0501P)^2^+2.0955P] where P=(Fo^2^+2Fc^2^)/3'
_refine_ls_weighting_scheme calc
_refine_ls_wR_factor_gt 0.0834
_refine_ls_wR_factor_ref 0.0901
_reflns_number_gt 3886
_reflns_number_total 4791
_reflns_threshold_expression >2sigma(I)
_cod_data_source_file jo802476c_si_003.cif
_cod_data_source_block Paquette1597
_cod_original_sg_symbol_H-M Fdd2
_cod_database_code 4024364

loop_
_symmetry_equiv_pos_as_xyz
'x, y, z'
'-x, -y, z'
'-x+1/4, y+1/4, z+1/4'
'x+3/4, -y+3/4, z+1/4'
'x, y+1/2, z+1/2'
'-x, -y+1/2, z+1/2'
'-x+1/4, y+3/4, z+3/4'
'x+3/4, -y+5/4, z+3/4'
'x+1/2, y, z+1/2'
'-x+1/2, -y, z+1/2'
'-x+3/4, y+1/4, z+3/4'
'x+5/4, -y+3/4, z+3/4'
'x+1/2, y+1/2, z'
'-x+1/2, -y+1/2, z'
'-x+3/4, y+3/4, z+1/4'
'x+5/4, -y+5/4, z+1/4'

loop_
_atom_site_label
_atom_site_type_symbol
_atom_site_fract_x
_atom_site_fract_y
_atom_site_fract_z
_atom_site_U_iso_or_equiv
_atom_site_adp_type
_atom_site_occupancy
_atom_site_symmetry_multiplicity
_atom_site_calc_flag
_atom_site_refinement_flags
_atom_site_disorder_assembly
_atom_site_disorder_group
C1 C 0.32256(6) 0.38670(6) 0.43741(14) 0.0481(4) Uani 1 1 d . . .
C2 C 0.37461(7) 0.39194(8) 0.46815(16) 0.0619(5) Uani 1 1 d . . .
H2 H 0.391 0.3688 0.512 0.074 Uiso 1 1 calc R . .
C3 C 0.40126(7) 0.43261(9) 0.43157(19) 0.0676(6) Uani 1 1 d . . .
H3 H 0.4362 0.4369 0.4504 0.081 Uiso 1 1 calc R . .
C4 C 0.37651(7) 0.46698(8) 0.36747(17) 0.0618(5) Uani 1 1 d . . .
H4 H 0.3952 0.4941 0.3437 0.074 Uiso 1 1 calc R . .
C5 C 0.32463(7) 0.46206(6) 0.33770(15) 0.0501(4) Uani 1 1 d . . .
H5 H 0.3084 0.4854 0.294 0.06 Uiso 1 1 calc R . .
C6 C 0.29720(6) 0.42148(6) 0.37438(13) 0.0420(3) Uani 1 1 d . . .
C7 C 0.24169(6) 0.40544(5) 0.34807(12) 0.0384(3) Uani 1 1 d . . .
C8 C 0.28659(7) 0.34657(6) 0.46256(14) 0.0514(4) Uani 1 1 d . . .
C9 C 0.23739(8) 0.39449(6) 0.22496(13) 0.0515(4) Uani 1 1 d . . .
H9A H 0.265 0.3727 0.2037 0.077 Uiso 1 1 calc R . .
H9B H 0.2404 0.4244 0.1843 0.077 Uiso 1 1 calc R . .
H9C H 0.2042 0.3796 0.2099 0.077 Uiso 1 1 calc R . .
C10 C 0.19819(8) 0.32607(7) 0.40471(16) 0.0545(4) Uani 1 1 d . . .
H10 H 0.2076(7) 0.2960(8) 0.4396(18) 0.063(6) Uiso 1 1 d . . .
C11 C 0.19600(6) 0.43975(5) 0.38118(12) 0.0369(3) Uani 1 1 d . . .
H11 H 0.1655 0.4254 0.3447 0.044 Uiso 1 1 calc R . .
C12 C 0.17913(6) 0.44293(5) 0.50361(12) 0.0386(3) Uani 1 1 d . . .
H12 H 0.1519 0.4182 0.5145 0.046 Uiso 1 1 calc R . .
C13 C 0.21925(7) 0.43512(6) 0.59216(15) 0.0493(4) Uani 1 1 d . . .
H13 H 0.2522(10) 0.4231(8) 0.573(2) 0.078(7) Uiso 1 1 d . . .
C14 C 0.19926(6) 0.49190(5) 0.33241(14) 0.0400(3) Uani 1 1 d . . .
H14 H 0.2177 0.4916 0.2619 0.048 Uiso 1 1 calc R . .
C15 C 0.22357(6) 0.52901(6) 0.41020(15) 0.0468(4) Uani 1 1 d . . .
H15 H 0.2364 0.5596 0.3785 0.056 Uiso 1 1 calc R . .
C16 C 0.19511(6) 0.53192(6) 0.51287(16) 0.0510(4) Uani 1 1 d . . .
H16 H 0.189 0.564 0.546 0.061 Uiso 1 1 calc R . .
C17 C 0.15272(6) 0.49344(6) 0.52000(15) 0.0449(4) Uani 1 1 d . . .
H17 H 0.1342 0.4951 0.5903 0.054 Uiso 1 1 calc R . .
C18 C 0.07247(6) 0.47375(6) 0.41896(17) 0.0502(4) Uani 1 1 d . . .
C19 C 0.06475(7) 0.46333(6) 0.30052(17) 0.0538(4) Uani 1 1 d . . .
C20 C 0.02505(8) 0.43761(7) 0.2487(2) 0.0699(6) Uani 1 1 d . . .
H20 H -0.0035 0.4258 0.2878 0.084 Uiso 1 1 calc R . .
C21 C 0.02937(10) 0.43010(8) 0.1375(2) 0.0841(8) Uani 1 1 d . . .
H21 H 0.0032 0.4131 0.1008 0.101 Uiso 1 1 calc R . .
C22 C 0.07202(11) 0.44746(8) 0.0793(2) 0.0813(7) Uani 1 1 d . . .
H22 H 0.0743 0.4415 0.0044 0.098 Uiso 1 1 calc R . .
C23 C 0.11106(9) 0.47338(7) 0.13087(17) 0.0659(5) Uani 1 1 d . . .
H23 H 0.1394 0.4854 0.0914 0.079 Uiso 1 1 calc R . .
C24 C 0.10718(7) 0.48115(6) 0.24284(15) 0.0494(4) Uani 1 1 d . . .
C25 C 0.14225(6) 0.51009(6) 0.31816(14) 0.0450(4) Uani 1 1 d . . .
C26 C 0.13916(7) 0.56435(6) 0.28433(19) 0.0613(5) Uani 1 1 d . . .
H26A H 0.1032 0.5737 0.276 0.092 Uiso 1 1 calc R . .
H26B H 0.1572 0.5689 0.2161 0.092 Uiso 1 1 calc R . .
H26C H 0.1552 0.5842 0.3399 0.092 Uiso 1 1 calc R . .
N1 N 0.23916(5) 0.35871(4) 0.41100(11) 0.0435(3) Uani 1 1 d . . .
N2 N 0.11662(5) 0.50193(5) 0.42681(12) 0.0448(3) Uani 1 1 d . . .
O1 O 0.29337(6) 0.31056(5) 0.51863(13) 0.0743(4) Uani 1 1 d . . .
O2 O 0.15672(6) 0.33508(5) 0.36420(13) 0.0690(4) Uani 1 1 d . . .
O3 O 0.21105(5) 0.44173(5) 0.68727(11) 0.0648(4) Uani 1 1 d . . .
O4 O 0.24776(5) 0.51229(4) 0.51154(12) 0.0587(3) Uani 1 1 d . . .
O5 O 0.04747(5) 0.45819(5) 0.49710(13) 0.0687(4) Uani 1 1 d . . .

loop_
_atom_site_aniso_label
_atom_site_aniso_U_11
_atom_site_aniso_U_22
_atom_site_aniso_U_33
_atom_site_aniso_U_23
_atom_site_aniso_U_13
_atom_site_aniso_U_12
C1 0.0459(9) 0.0501(9) 0.0482(10) -0.0043(7) 0.0033(7) 0.0103(7)
C2 0.0512(11) 0.0726(13) 0.0618(12) -0.0072(10) -0.0032(9) 0.0166(10)
C3 0.0422(10) 0.0855(14) 0.0751(14) -0.0161(11) -0.0001(10) 0.0048(10)
C4 0.0513(11) 0.0631(11) 0.0709(12) -0.0129(10) 0.0184(9) -0.0065(9)
C5 0.0479(9) 0.0488(9) 0.0537(10) -0.0017(8) 0.0104(8) 0.0017(7)
C6 0.0408(8) 0.0425(8) 0.0426(8) -0.0038(7) 0.0085(7) 0.0062(6)
C7 0.0453(8) 0.0337(7) 0.0362(8) 0.0013(6) 0.0018(6) 0.0011(6)
C8 0.0598(11) 0.0467(9) 0.0478(10) 0.0036(8) 0.0018(8) 0.0135(8)
C9 0.0673(11) 0.0467(9) 0.0406(9) -0.0028(7) 0.0067(8) 0.0059(8)
C10 0.0702(13) 0.0389(9) 0.0544(10) 0.0007(8) 0.0029(10) -0.0077(9)
C11 0.0364(8) 0.0354(7) 0.0388(8) -0.0007(6) 0.0001(6) -0.0013(6)
C12 0.0353(8) 0.0398(8) 0.0406(8) -0.0033(6) 0.0015(6) -0.0018(6)
C13 0.0487(10) 0.0562(10) 0.0429(10) -0.0100(8) 0.0015(8) 0.0010(8)
C14 0.0360(8) 0.0370(7) 0.0468(8) 0.0015(6) 0.0032(7) 0.0004(6)
C15 0.0402(8) 0.0380(8) 0.0624(10) -0.0012(7) 0.0001(8) -0.0024(6)
C16 0.0425(9) 0.0430(8) 0.0675(11) -0.0161(8) -0.0017(8) 0.0017(7)
C17 0.0420(8) 0.0444(8) 0.0482(9) -0.0073(7) 0.0051(7) 0.0029(7)
C18 0.0375(8) 0.0432(8) 0.0701(12) 0.0069(8) -0.0024(9) 0.0026(7)
C19 0.0464(10) 0.0427(9) 0.0722(12) 0.0156(8) -0.0161(8) -0.0010(7)
C20 0.0580(12) 0.0595(12) 0.0922(17) 0.0273(11) -0.0308(11) -0.0132(9)
C21 0.0941(17) 0.0652(13) 0.0930(18) 0.0215(12) -0.0526(15) -0.0173(12)
C22 0.1091(18) 0.0699(13) 0.0651(13) 0.0106(11) -0.0350(13) -0.0055(13)
C23 0.0779(14) 0.0608(11) 0.0589(12) 0.0118(9) -0.0170(10) 0.0024(10)
C24 0.0487(9) 0.0406(8) 0.0590(11) 0.0109(8) -0.0126(8) 0.0027(7)
C25 0.0426(8) 0.0375(7) 0.0549(10) 0.0060(7) 0.0017(7) -0.0004(6)
C26 0.0516(10) 0.0440(9) 0.0884(14) 0.0150(9) -0.0025(10) 0.0033(8)
N1 0.0510(8) 0.0350(6) 0.0445(7) 0.0022(5) 0.0035(6) 0.0032(6)
N2 0.0347(6) 0.0423(7) 0.0573(9) -0.0002(6) 0.0017(6) 0.0011(6)
O1 0.0877(10) 0.0601(8) 0.0751(9) 0.0240(7) -0.0061(8) 0.0145(7)
O2 0.0675(9) 0.0562(8) 0.0833(10) 0.0012(7) -0.0126(8) -0.0177(6)
O3 0.0699(8) 0.0797(9) 0.0449(8) -0.0085(6) -0.0030(6) -0.0030(7)
O4 0.0472(6) 0.0602(8) 0.0686(8) -0.0115(6) -0.0036(6) -0.0009(6)
O5 0.0522(8) 0.0725(9) 0.0815(10) 0.0133(8) 0.0092(7) -0.0122(6)

loop_
_atom_type_symbol
_atom_type_description
_atom_type_scat_dispersion_real
_atom_type_scat_dispersion_imag
_atom_type_scat_source
C C 0.0033 0.0016 'International Tables Vol C Tables 4.2.6.8 and 6.1.1.4'
H H 0 0 'International Tables Vol C Tables 4.2.6.8 and 6.1.1.4'
N N 0.0061 0.0033 'International Tables Vol C Tables 4.2.6.8 and 6.1.1.4'
O O 0.0106 0.006 'International Tables Vol C Tables 4.2.6.8 and 6.1.1.4'

loop_
_geom_angle_atom_site_label_1
_geom_angle_atom_site_label_2
_geom_angle_atom_site_label_3
_geom_angle
_geom_angle_site_symmetry_1
_geom_angle_site_symmetry_3
_geom_angle_publ_flag
C6 C1 C2 121.78(18) . . ?
C6 C1 C8 109.79(15) . . ?
C2 C1 C8 128.43(17) . . ?
C3 C2 C1 117.95(19) . . ?
C3 C2 H2 121 . . ?
C1 C2 H2 121 . . ?
C4 C3 C2 120.58(19) . . ?
C4 C3 H3 119.7 . . ?
C2 C3 H3 119.7 . . ?
C3 C4 C5 121.54(19) . . ?
C3 C4 H4 119.2 . . ?
C5 C4 H4 119.2 . . ?
C4 C5 C6 118.57(17) . . ?
C4 C5 H5 120.7 . . ?
C6 C5 H5 120.7 . . ?
C1 C6 C5 119.55(15) . . ?
C1 C6 C7 110.81(14) . . ?
C5 C6 C7 129.42(15) . . ?
N1 C7 C6 100.35(12) . . ?
N1 C7 C9 109.39(12) . . ?
C6 C7 C9 109.27(13) . . ?
N1 C7 C11 110.63(12) . . ?
C6 C7 C11 118.19(12) . . ?
C9 C7 C11 108.60(13) . . ?
O1 C8 N1 124.61(18) . . ?
O1 C8 C1 129.68(18) . . ?
N1 C8 C1 105.66(13) . . ?
C7 C9 H9A 109.5 . . ?
C7 C9 H9B 109.5 . . ?
H9A C9 H9B 109.5 . . ?
C7 C9 H9C 109.5 . . ?
H9A C9 H9C 109.5 . . ?
H9B C9 H9C 109.5 . . ?
O2 C10 N1 124.23(17) . . ?
O2 C10 H10 125.7(12) . . ?
N1 C10 H10 110.0(12) . . ?
C14 C11 C7 114.68(12) . . ?
C14 C11 C12 109.37(12) . . ?
C7 C11 C12 119.46(12) . . ?
C14 C11 H11 103.8 . . ?
C7 C11 H11 103.8 . . ?
C12 C11 H11 103.8 . . ?
C13 C12 C17 109.30(13) . . ?
C13 C12 C11 119.47(13) . . ?
C17 C12 C11 107.08(12) . . ?
C13 C12 H12 106.8 . . ?
C17 C12 H12 106.8 . . ?
C11 C12 H12 106.8 . . ?
O3 C13 C12 123.84(18) . . ?
O3 C13 H13 117.2(15) . . ?
C12 C13 H13 118.9(15) . . ?
C15 C14 C11 113.45(13) . . ?
C15 C14 C25 103.81(12) . . ?
C11 C14 C25 106.79(11) . . ?
C15 C14 H14 110.8 . . ?
C11 C14 H14 110.8 . . ?
C25 C14 H14 110.8 . . ?
C16 C15 O4 59.82(11) . . ?
C16 C15 C14 111.72(13) . . ?
O4 C15 C14 119.49(13) . . ?
C16 C15 H15 117.5 . . ?
O4 C15 H15 117.5 . . ?
C14 C15 H15 117.5 . . ?
O4 C16 C15 60.28(11) . . ?
O4 C16 C17 113.99(13) . . ?
C15 C16 C17 111.72(15) . . ?
O4 C16 H16 119.1 . . ?
C15 C16 H16 119.1 . . ?
C17 C16 H16 119.1 . . ?
N2 C17 C16 106.98(14) . . ?
N2 C17 C12 108.16(13) . . ?
C16 C17 C12 107.58(12) . . ?
N2 C17 H17 111.3 . . ?
C16 C17 H17 111.3 . . ?
C12 C17 H17 111.3 . . ?
O5 C18 N2 124.85(18) . . ?
O5 C18 C19 128.39(16) . . ?
N2 C18 C19 106.58(15) . . ?
C24 C19 C20 121.4(2) . . ?
C24 C19 C18 108.85(15) . . ?
C20 C19 C18 129.62(18) . . ?
C21 C20 C19 117.8(2) . . ?
C21 C20 H20 121.1 . . ?
C19 C20 H20 121.1 . . ?
C20 C21 C22 121.1(2) . . ?
C20 C21 H21 119.4 . . ?
C22 C21 H21 119.4 . . ?
C23 C22 C21 120.9(2) . . ?
C23 C22 H22 119.5 . . ?
C21 C22 H22 119.5 . . ?
C22 C23 C24 118.5(2) . . ?
C22 C23 H23 120.7 . . ?
C24 C23 H23 120.7 . . ?
C19 C24 C23 120.25(19) . . ?
C19 C24 C25 109.98(16) . . ?
C23 C24 C25 129.68(18) . . ?
N2 C25 C24 101.60(13) . . ?
N2 C25 C26 111.01(14) . . ?
C24 C25 C26 108.22(14) . . ?
N2 C25 C14 105.32(13) . . ?
C24 C25 C14 117.25(14) . . ?
C26 C25 C14 112.79(13) . . ?
C25 C26 H26A 109.5 . . ?
C25 C26 H26B 109.5 . . ?
H26A C26 H26B 109.5 . . ?
C25 C26 H26C 109.5 . . ?
H26A C26 H26C 109.5 . . ?
H26B C26 H26C 109.5 . . ?
C10 N1 C8 121.77(14) . . ?
C10 N1 C7 124.04(14) . . ?
C8 N1 C7 113.27(13) . . ?
C18 N2 C17 118.54(14) . . ?
C18 N2 C25 112.52(14) . . ?
C17 N2 C25 115.51(12) . . ?
C16 O4 C15 59.90(11) . . ?

loop_
_geom_bond_atom_site_label_1
_geom_bond_atom_site_label_2
_geom_bond_distance
_geom_bond_site_symmetry_2
_geom_bond_publ_flag
C1 C6 1.385(2) . ?
C1 C2 1.390(3) . ?
C1 C8 1.465(3) . ?
C2 C3 1.380(3) . ?
C2 H2 0.93 . ?
C3 C4 1.378(3) . ?
C3 H3 0.93 . ?
C4 C5 1.382(3) . ?
C4 H4 0.93 . ?
C5 C6 1.388(2) . ?
C5 H5 0.93 . ?
C6 C7 1.519(2) . ?
C7 N1 1.4941(19) . ?
C7 C9 1.535(2) . ?
C7 C11 1.552(2) . ?
C8 O1 1.213(2) . ?
C8 N1 1.406(2) . ?
C9 H9A 0.96 . ?
C9 H9B 0.96 . ?
C9 H9C 0.96 . ?
C10 O2 1.195(2) . ?
C10 N1 1.379(2) . ?
C10 H10 0.96(2) . ?
C11 C14 1.549(2) . ?
C11 C12 1.557(2) . ?
C11 H11 0.98 . ?
C12 C13 1.505(2) . ?
C12 C17 1.552(2) . ?
C12 H12 0.98 . ?
C13 O3 1.193(2) . ?
C13 H13 0.94(3) . ?
C14 C15 1.523(2) . ?
C14 C25 1.550(2) . ?
C14 H14 0.98 . ?
C15 C16 1.451(3) . ?
C15 O4 1.456(2) . ?
C15 H15 0.98 . ?
C16 O4 1.4494(19) . ?
C16 C17 1.514(2) . ?
C16 H16 0.98 . ?
C17 N2 1.482(2) . ?
C17 H17 0.98 . ?
C18 O5 1.224(2) . ?
C18 N2 1.370(2) . ?
C18 C19 1.486(3) . ?
C19 C24 1.382(3) . ?
C19 C20 1.388(3) . ?
C20 C21 1.376(4) . ?
C20 H20 0.93 . ?
C21 C22 1.385(4) . ?
C21 H21 0.93 . ?
C22 C23 1.377(3) . ?
C22 H22 0.93 . ?
C23 C24 1.386(3) . ?
C23 H23 0.93 . ?
C24 C25 1.509(2) . ?
C25 N2 1.495(2) . ?
C25 C26 1.544(2) . ?
C26 H26A 0.96 . ?
C26 H26B 0.96 . ?
C26 H26C 0.96 . ?

loop_
_geom_torsion_atom_site_label_1
_geom_torsion_atom_site_label_2
_geom_torsion_atom_site_label_3
_geom_torsion_atom_site_label_4
_geom_torsion
_geom_torsion_site_symmetry_1
_geom_torsion_site_symmetry_2
_geom_torsion_site_symmetry_3
_geom_torsion_site_symmetry_4
_geom_torsion_publ_flag
C6 C1 C2 C3 -1.6(3) . . . . ?
C8 C1 C2 C3 178.07(18) . . . . ?
C1 C2 C3 C4 0.6(3) . . . . ?
C2 C3 C4 C5 0.0(3) . . . . ?
C3 C4 C5 C6 0.4(3) . . . . ?
C2 C1 C6 C5 2.0(2) . . . . ?
C8 C1 C6 C5 -177.72(15) . . . . ?
C2 C1 C6 C7 177.14(15) . . . . ?
C8 C1 C6 C7 -2.61(18) . . . . ?
C4 C5 C6 C1 -1.4(2) . . . . ?
C4 C5 C6 C7 -175.44(15) . . . . ?
C1 C6 C7 N1 3.33(16) . . . . ?
C5 C6 C7 N1 177.83(15) . . . . ?
C1 C6 C7 C9 -111.60(15) . . . . ?
C5 C6 C7 C9 62.9(2) . . . . ?
C1 C6 C7 C11 123.61(14) . . . . ?
C5 C6 C7 C11 -61.9(2) . . . . ?
C6 C1 C8 O1 -176.87(18) . . . . ?
C2 C1 C8 O1 3.4(3) . . . . ?
C6 C1 C8 N1 0.61(18) . . . . ?
C2 C1 C8 N1 -179.11(16) . . . . ?
N1 C7 C11 C14 172.08(12) . . . . ?
C6 C7 C11 C14 57.27(18) . . . . ?
C9 C7 C11 C14 -67.85(16) . . . . ?
N1 C7 C11 C12 39.34(18) . . . . ?
C6 C7 C11 C12 -75.47(17) . . . . ?
C9 C7 C11 C12 159.41(13) . . . . ?
C14 C11 C12 C13 -104.58(15) . . . . ?
C7 C11 C12 C13 30.4(2) . . . . ?
C14 C11 C12 C17 20.23(15) . . . . ?
C7 C11 C12 C17 155.21(13) . . . . ?
C17 C12 C13 O3 48.3(2) . . . . ?
C11 C12 C13 O3 172.08(16) . . . . ?
C7 C11 C14 C15 -96.41(16) . . . . ?
C12 C11 C14 C15 40.92(16) . . . . ?
C7 C11 C14 C25 149.84(13) . . . . ?
C12 C11 C14 C25 -72.83(15) . . . . ?
C11 C14 C15 C16 -57.73(17) . . . . ?
C25 C14 C15 C16 57.80(16) . . . . ?
C11 C14 C15 O4 8.9(2) . . . . ?
C25 C14 C15 O4 124.44(14) . . . . ?
C14 C15 C16 O4 112.41(14) . . . . ?
O4 C15 C16 C17 -106.06(15) . . . . ?
C14 C15 C16 C17 6.36(19) . . . . ?
O4 C16 C17 N2 -125.61(15) . . . . ?
C15 C16 C17 N2 -59.62(17) . . . . ?
O4 C16 C17 C12 -9.6(2) . . . . ?
C15 C16 C17 C12 56.40(18) . . . . ?
C13 C12 C17 N2 175.42(13) . . . . ?
C11 C12 C17 N2 44.66(15) . . . . ?
C13 C12 C17 C16 60.19(17) . . . . ?
C11 C12 C17 C16 -70.58(16) . . . . ?
O5 C18 C19 C24 -169.13(17) . . . . ?
N2 C18 C19 C24 6.15(19) . . . . ?
O5 C18 C19 C20 6.8(3) . . . . ?
N2 C18 C19 C20 -177.92(17) . . . . ?
C24 C19 C20 C21 0.4(3) . . . . ?
C18 C19 C20 C21 -175.14(19) . . . . ?
C19 C20 C21 C22 0.2(3) . . . . ?
C20 C21 C22 C23 -0.9(4) . . . . ?
C21 C22 C23 C24 0.9(3) . . . . ?
C20 C19 C24 C23 -0.3(3) . . . . ?
C18 C19 C24 C23 176.03(16) . . . . ?
C20 C19 C24 C25 176.49(16) . . . . ?
C18 C19 C24 C25 -7.18(19) . . . . ?
C22 C23 C24 C19 -0.3(3) . . . . ?
C22 C23 C24 C25 -176.43(18) . . . . ?
C19 C24 C25 N2 5.30(17) . . . . ?
C23 C24 C25 N2 -178.30(17) . . . . ?
C19 C24 C25 C26 -111.63(16) . . . . ?
C23 C24 C25 C26 64.8(2) . . . . ?
C19 C24 C25 C14 119.45(16) . . . . ?
C23 C24 C25 C14 -64.1(2) . . . . ?
C15 C14 C25 N2 -68.92(14) . . . . ?
C11 C14 C25 N2 51.23(15) . . . . ?
C15 C14 C25 C24 179.02(14) . . . . ?
C11 C14 C25 C24 -60.83(18) . . . . ?
C15 C14 C25 C26 52.30(18) . . . . ?
C11 C14 C25 C26 172.45(15) . . . . ?
O2 C10 N1 C8 178.07(19) . . . . ?
O2 C10 N1 C7 -13.6(3) . . . . ?
O1 C8 N1 C10 -11.2(3) . . . . ?
C1 C8 N1 C10 171.15(15) . . . . ?
O1 C8 N1 C7 179.32(17) . . . . ?
C1 C8 N1 C7 1.67(17) . . . . ?
C6 C7 N1 C10 -172.21(14) . . . . ?
C9 C7 N1 C10 -57.38(19) . . . . ?
C11 C7 N1 C10 62.21(19) . . . . ?
C6 C7 N1 C8 -3.02(15) . . . . ?
C9 C7 N1 C8 111.82(15) . . . . ?
C11 C7 N1 C8 -128.60(14) . . . . ?
O5 C18 N2 C17 33.7(2) . . . . ?
C19 C18 N2 C17 -141.81(14) . . . . ?
O5 C18 N2 C25 172.80(16) . . . . ?
C19 C18 N2 C25 -2.69(17) . . . . ?
C16 C17 N2 C18 -175.56(14) . . . . ?
C12 C17 N2 C18 68.81(18) . . . . ?
C16 C17 N2 C25 46.49(17) . . . . ?
C12 C17 N2 C25 -69.14(16) . . . . ?
C24 C25 N2 C18 -1.38(16) . . . . ?
C26 C25 N2 C18 113.50(15) . . . . ?
C14 C25 N2 C18 -124.12(14) . . . . ?
C24 C25 N2 C17 139.05(13) . . . . ?
C26 C25 N2 C17 -106.07(16) . . . . ?
C14 C25 N2 C17 16.31(17) . . . . ?
C17 C16 O4 C15 102.26(17) . . . . ?
C14 C15 O4 C16 -99.38(16) . . . . ?
